data_1552266
loop_
_publ_author_name
'Marek, Ilan'
'Lanke, Veeranjaneyulu'
'Zhang, Fa-Guang'
'Kaushansky, Alexander'

_publ_section_title
;
 Diastereoselective Ring Opening of Fully-Substituted Cyclopropanes via
 Intramolecular Friedel--Crafts Alkylation
;
_journal_name_full 'Chemical Science'
_journal_paper_doi 10.1039/C9SC03832A
_journal_year 2019
_chemical_formula_moiety 'C27 H37 F O2 Si'
_chemical_formula_sum 'C27 H37 F O2 Si'
_chemical_formula_weight 440.65
_space_group_crystal_system monoclinic
_space_group_IT_number 14
_space_group_name_Hall '-P 2ybc'
_space_group_name_H-M_alt 'P 1 21/c 1'
_symmetry_space_group_name_Hall '-P 2ybc'
_symmetry_space_group_name_H-M 'P 1 21/c 1'
_atom_sites_solution_hydrogens geom
_audit_creation_date 2019-06-30
_audit_creation_method
;
Olex2 1.2
(compiled 2018.05.29 svn.r3508 for OlexSys, GUI svn.r5506)
;
_audit_update_record
;
2019-07-01 deposited with the CCDC.    2019-08-27 downloaded from the CCDC.
;
_cell_angle_alpha 90
_cell_angle_beta 102.127(3)
_cell_angle_gamma 90
_cell_formula_units_Z 4
_cell_length_a 13.3821(15)
_cell_length_b 12.1651(12)
_cell_length_c 16.6919(18)
_cell_measurement_temperature 296(2)
_cell_volume 2656.7(5)
_computing_molecular_graphics 'Olex2 (Dolomanov et al., 2009)'
_computing_publication_material 'Olex2 (Dolomanov et al., 2009)'
_computing_structure_refinement 'ShelXL (Sheldrick, 2015)'
_computing_structure_solution 'SHELXT 2014/4 (Sheldrick, 2014)'
_diffrn_ambient_temperature 296.15
_diffrn_measured_fraction_theta_full 0.979
_diffrn_measured_fraction_theta_max 0.979
_diffrn_radiation_type MoK\a
_diffrn_radiation_wavelength 0.71073
_diffrn_reflns_av_R_equivalents 0.2010
_diffrn_reflns_av_unetI/netI 0.1374
_diffrn_reflns_Laue_measured_fraction_full 0.979
_diffrn_reflns_Laue_measured_fraction_max 0.979
_diffrn_reflns_limit_h_max 15
_diffrn_reflns_limit_h_min -15
_diffrn_reflns_limit_k_max 14
_diffrn_reflns_limit_k_min -14
_diffrn_reflns_limit_l_max 17
_diffrn_reflns_limit_l_min -19
_diffrn_reflns_number 15337
_diffrn_reflns_point_group_measured_fraction_full 0.979
_diffrn_reflns_point_group_measured_fraction_max 0.979
_diffrn_reflns_theta_full 25.103
_diffrn_reflns_theta_max 25.103
_diffrn_reflns_theta_min 1.556
_exptl_absorpt_coefficient_mu 0.114
_exptl_crystal_density_diffrn 1.102
_exptl_crystal_F_000 952
_exptl_crystal_size_max 0.21
_exptl_crystal_size_mid 0.15
_exptl_crystal_size_min 0.15
_refine_diff_density_max 0.299
_refine_diff_density_min -0.260
_refine_diff_density_rms 0.053
_refine_ls_extinction_method none
_refine_ls_goodness_of_fit_ref 0.972
_refine_ls_hydrogen_treatment constr
_refine_ls_matrix_type full
_refine_ls_number_parameters 287
_refine_ls_number_reflns 4623
_refine_ls_number_restraints 0
_refine_ls_restrained_S_all 0.972
_refine_ls_R_factor_all 0.1550
_refine_ls_R_factor_gt 0.0721
_refine_ls_shift/su_max 0.000
_refine_ls_shift/su_mean 0.000
_refine_ls_structure_factor_coef Fsqd
_refine_ls_weighting_details 'w=1/[\s^2^(Fo^2^)+(0.0781P)^2^] where P=(Fo^2^+2Fc^2^)/3'
_refine_ls_weighting_scheme calc
_refine_ls_wR_factor_gt 0.1595
_refine_ls_wR_factor_ref 0.1988
_reflns_Friedel_coverage 0.000
_reflns_number_gt 2246
_reflns_number_total 4623
_reflns_threshold_expression 'I > 2\s(I)'
_cod_data_source_file c9sc03832a2.cif
_cod_data_source_block marek153b
_cod_database_code 1552266
_shelx_shelxl_version_number 2018/3
_shelx_space_group_comment
;
The symmetry employed for this shelxl refinement is uniquely defined
by the following loop, which should always be used as a source of
symmetry information in preference to the above space-group names.
They are only intended as comments.
;
_shelx_estimated_absorpt_t_max 0.983
_shelx_estimated_absorpt_t_min 0.976
_olex2_refinement_description
;
1. Fixed Uiso
 At 1.2 times of:
  All C(H) groups, All C(H,H) groups
 At 1.5 times of:
  All C(H,H,H) groups
2.a Secondary CH2 refined with riding coordinates:
 C5(H5A,H5B), C17(H17A,H17B), C18(H18A,H18B), C19(H19A,H19B)
2.b Aromatic/amide H refined with riding coordinates:
 C7(H7), C10(H10), C11(H11), C13(H13), C22(H22), C23(H23), C25(H25), C26(H26)
2.c Idealised Me refined as rotating group:
 C1(H1A,H1B,H1C), C2(H2A,H2B,H2C), C3(H3A,H3B,H3C), C4(H4A,H4B,H4C), C16(H16A,
 H16B,H16C), C20(H20A,H20B,H20C), C27(H27A,H27B,H27C)
;
_olex2_submission_special_instructions 'No special instructions were received'

loop_
_space_group_symop_operation_xyz
'x, y, z'
'-x, y+1/2, -z+1/2'
'-x, -y, -z'
'x, -y-1/2, z-1/2'

loop_
_atom_site_label
_atom_site_type_symbol
_atom_site_fract_x
_atom_site_fract_y
_atom_site_fract_z
_atom_site_U_iso_or_equiv
_atom_site_adp_type
_atom_site_occupancy
_atom_site_site_symmetry_order
_atom_site_calc_flag
_atom_site_refinement_flags_posn
Si1 Si 0.87320(8) 0.66343(9) 0.22703(7) 0.0700(4) Uani 1 1 d .
F1 F 0.94496(17) 0.2198(2) 0.48481(13) 0.0975(8) Uani 1 1 d .
O1 O 0.56974(19) 0.6411(2) 0.35858(15) 0.0772(8) Uani 1 1 d .
O2 O 0.2398(2) 0.5069(2) 0.03127(19) 0.1001(10) Uani 1 1 d .
C1 C 0.7905(3) 0.7412(4) 0.1416(3) 0.1163(18) Uani 1 1 d .
H1A H 0.832344 0.787525 0.115645 0.174 Uiso 1 1 calc GR
H1B H 0.742884 0.785578 0.163041 0.174 Uiso 1 1 calc GR
H1C H 0.753683 0.690317 0.102180 0.174 Uiso 1 1 calc GR
C2 C 0.9697(3) 0.5830(4) 0.1864(3) 0.1008(15) Uani 1 1 d .
H2A H 1.015283 0.547350 0.230848 0.151 Uiso 1 1 calc GR
H2B H 1.007833 0.631465 0.158682 0.151 Uiso 1 1 calc GR
H2C H 0.935672 0.528628 0.148587 0.151 Uiso 1 1 calc GR
C3 C 0.9410(3) 0.7647(4) 0.3029(3) 0.1241(19) Uani 1 1 d .
H3A H 0.891922 0.807978 0.323440 0.186 Uiso 1 1 calc GR
H3B H 0.982235 0.811895 0.276997 0.186 Uiso 1 1 calc GR
H3C H 0.983986 0.726341 0.347512 0.186 Uiso 1 1 calc GR
C4 C 0.5859(4) 0.6917(4) 0.4363(3) 0.128(2) Uani 1 1 d .
H4A H 0.564081 0.766939 0.430131 0.192 Uiso 1 1 calc GR
H4B H 0.657246 0.688813 0.461507 0.192 Uiso 1 1 calc GR
H4C H 0.547284 0.653674 0.470117 0.192 Uiso 1 1 calc GR
C5 C 0.6028(3) 0.5307(3) 0.3613(2) 0.0613(10) Uani 1 1 d .
H5A H 0.553540 0.484004 0.379988 0.074 Uiso 1 1 calc R
H5B H 0.667885 0.523593 0.399575 0.074 Uiso 1 1 calc R
C6 C 0.6142(2) 0.4941(3) 0.27489(19) 0.0512(9) Uani 1 1 d .
C7 C 0.6892(3) 0.5736(3) 0.2499(2) 0.0533(9) Uani 1 1 d .
H7 H 0.662372 0.633049 0.217341 0.064 Uiso 1 1 calc R
C8 C 0.7898(3) 0.5652(3) 0.2708(2) 0.0522(9) Uani 1 1 d .
C9 C 0.8322(2) 0.4713(3) 0.3254(2) 0.0528(9) Uani 1 1 d .
C10 C 0.9313(3) 0.4740(3) 0.3724(2) 0.0646(10) Uani 1 1 d .
H10 H 0.972457 0.534241 0.367778 0.077 Uiso 1 1 calc R
C11 C 0.9710(3) 0.3894(4) 0.4261(2) 0.0714(11) Uani 1 1 d .
H11 H 1.037604 0.391668 0.456805 0.086 Uiso 1 1 calc R
C12 C 0.9083(3) 0.3042(3) 0.4314(2) 0.0669(10) Uani 1 1 d .
C13 C 0.8101(3) 0.2962(3) 0.3871(2) 0.0605(10) Uani 1 1 d .
H13 H 0.770653 0.234984 0.392920 0.073 Uiso 1 1 calc R
C14 C 0.7692(2) 0.3804(3) 0.33295(19) 0.0509(8) Uani 1 1 d .
C15 C 0.6627(2) 0.3745(2) 0.27921(19) 0.0498(9) Uani 1 1 d .
C16 C 0.5948(2) 0.2907(3) 0.3126(2) 0.0654(10) Uani 1 1 d .
H16A H 0.623686 0.218513 0.312338 0.098 Uiso 1 1 calc GR
H16B H 0.527306 0.291237 0.278657 0.098 Uiso 1 1 calc GR
H16C H 0.591150 0.310280 0.367664 0.098 Uiso 1 1 calc GR
C17 C 0.6724(3) 0.3369(2) 0.1913(2) 0.0547(9) Uani 1 1 d .
H17A H 0.604546 0.336297 0.156473 0.066 Uiso 1 1 calc R
H17B H 0.712151 0.391617 0.169455 0.066 Uiso 1 1 calc R
C18 C 0.7207(3) 0.2256(3) 0.1850(2) 0.0697(11) Uani 1 1 d .
H18A H 0.788233 0.225470 0.220432 0.084 Uiso 1 1 calc R
H18B H 0.680290 0.170406 0.205656 0.084 Uiso 1 1 calc R
C19 C 0.7309(3) 0.1924(3) 0.1005(2) 0.0815(12) Uani 1 1 d .
H19A H 0.664393 0.198761 0.064058 0.098 Uiso 1 1 calc R
H19B H 0.776186 0.244216 0.081724 0.098 Uiso 1 1 calc R
C20 C 0.7707(3) 0.0785(3) 0.0926(3) 0.0972(14) Uani 1 1 d .
H20A H 0.787475 0.070152 0.039799 0.146 Uiso 1 1 calc GR
H20B H 0.719379 0.025791 0.098518 0.146 Uiso 1 1 calc GR
H20C H 0.830839 0.066674 0.134617 0.146 Uiso 1 1 calc GR
C21 C 0.5114(2) 0.4991(2) 0.2125(2) 0.0512(9) Uani 1 1 d .
C22 C 0.4197(3) 0.4715(3) 0.2328(2) 0.0628(10) Uani 1 1 d .
H22 H 0.419293 0.451700 0.286503 0.075 Uiso 1 1 calc R
C23 C 0.3271(3) 0.4723(3) 0.1745(3) 0.0716(11) Uani 1 1 d .
H23 H 0.266313 0.453084 0.189601 0.086 Uiso 1 1 calc R
C24 C 0.3272(3) 0.5022(3) 0.0943(3) 0.0673(10) Uani 1 1 d .
C25 C 0.4159(3) 0.5320(3) 0.0727(2) 0.0627(10) Uani 1 1 d .
H25 H 0.415652 0.553771 0.019209 0.075 Uiso 1 1 calc R
C26 C 0.5057(3) 0.5299(2) 0.1302(2) 0.0565(9) Uani 1 1 d .
H26 H 0.565716 0.549734 0.114138 0.068 Uiso 1 1 calc R
C27 C 0.1500(3) 0.4683(5) 0.0488(3) 0.1286(19) Uani 1 1 d .
H27A H 0.094581 0.482574 0.003284 0.193 Uiso 1 1 calc GR
H27B H 0.137400 0.504742 0.096711 0.193 Uiso 1 1 calc GR
H27C H 0.155566 0.390528 0.058671 0.193 Uiso 1 1 calc GR

loop_
_atom_site_aniso_label
_atom_site_aniso_U_11
_atom_site_aniso_U_22
_atom_site_aniso_U_33
_atom_site_aniso_U_23
_atom_site_aniso_U_13
_atom_site_aniso_U_12
Si1 0.0625(7) 0.0673(7) 0.0804(9) 0.0047(6) 0.0154(6) -0.0088(5)
F1 0.1035(19) 0.1049(18) 0.0737(16) 0.0203(14) -0.0053(13) 0.0304(14)
O1 0.0833(19) 0.0789(19) 0.0644(18) -0.0153(14) 0.0042(14) 0.0225(14)
O2 0.061(2) 0.140(3) 0.094(2) -0.0119(18) 0.0037(18) -0.0013(17)
C1 0.099(4) 0.108(4) 0.139(5) 0.062(3) 0.018(3) -0.009(3)
C2 0.103(4) 0.112(4) 0.099(4) 0.017(3) 0.048(3) 0.005(3)
C3 0.113(4) 0.094(4) 0.158(5) -0.029(3) 0.014(4) -0.032(3)
C4 0.160(5) 0.124(4) 0.086(4) -0.051(3) -0.007(3) 0.038(3)
C5 0.062(2) 0.069(3) 0.051(2) -0.0035(18) 0.0084(18) 0.0093(18)
C6 0.046(2) 0.059(2) 0.048(2) -0.0002(16) 0.0077(16) 0.0041(16)
C7 0.058(2) 0.054(2) 0.046(2) 0.0009(16) 0.0085(17) 0.0003(17)
C8 0.047(2) 0.061(2) 0.047(2) -0.0021(17) 0.0073(16) 0.0025(16)
C9 0.046(2) 0.068(2) 0.044(2) -0.0031(17) 0.0070(17) 0.0028(17)
C10 0.054(3) 0.076(3) 0.062(3) -0.007(2) 0.009(2) 0.0019(19)
C11 0.057(3) 0.097(3) 0.053(3) -0.011(2) -0.004(2) 0.019(2)
C12 0.077(3) 0.076(3) 0.043(2) 0.002(2) 0.001(2) 0.022(2)
C13 0.068(3) 0.065(2) 0.048(2) 0.0031(18) 0.012(2) 0.0079(19)
C14 0.053(2) 0.059(2) 0.040(2) -0.0025(17) 0.0101(17) 0.0060(17)
C15 0.051(2) 0.051(2) 0.048(2) 0.0013(15) 0.0115(17) 0.0040(15)
C16 0.064(3) 0.069(2) 0.065(3) 0.0070(19) 0.018(2) -0.0040(18)
C17 0.055(2) 0.059(2) 0.050(2) -0.0039(16) 0.0111(17) 0.0018(16)
C18 0.074(3) 0.075(3) 0.061(3) -0.003(2) 0.017(2) 0.016(2)
C19 0.091(3) 0.088(3) 0.066(3) -0.017(2) 0.016(2) 0.016(2)
C20 0.110(4) 0.100(3) 0.085(3) -0.021(3) 0.027(3) 0.019(3)
C21 0.045(2) 0.055(2) 0.053(2) -0.0054(17) 0.0094(17) 0.0021(15)
C22 0.056(2) 0.072(2) 0.063(3) -0.0005(19) 0.018(2) -0.0023(18)
C23 0.046(2) 0.084(3) 0.088(3) -0.009(2) 0.020(2) -0.0076(18)
C24 0.052(3) 0.084(3) 0.060(3) -0.012(2) -0.003(2) 0.0057(19)
C25 0.056(3) 0.083(3) 0.047(2) -0.0087(18) 0.005(2) 0.0086(19)
C26 0.049(2) 0.066(2) 0.055(3) -0.0058(18) 0.0108(18) 0.0085(16)
C27 0.065(3) 0.196(6) 0.124(5) -0.010(4) 0.017(3) -0.013(3)

loop_
_atom_type_symbol
_atom_type_description
_atom_type_scat_dispersion_real
_atom_type_scat_dispersion_imag
_atom_type_scat_source
C C 0.0033 0.0016 'International Tables Vol C Tables 4.2.6.8 and 6.1.1.4'
H H 0.0000 0.0000 'International Tables Vol C Tables 4.2.6.8 and 6.1.1.4'
F F 0.0171 0.0103 'International Tables Vol C Tables 4.2.6.8 and 6.1.1.4'
O O 0.0106 0.0060 'International Tables Vol C Tables 4.2.6.8 and 6.1.1.4'
Si Si 0.0817 0.0704 'International Tables Vol C Tables 4.2.6.8 and 6.1.1.4'

loop_
_geom_angle_atom_site_label_1
_geom_angle_atom_site_label_2
_geom_angle_atom_site_label_3
_geom_angle
C1 Si1 C8 108.24(17)
C2 Si1 C1 109.5(2)
C2 Si1 C3 108.7(2)
C2 Si1 C8 108.73(18)
C3 Si1 C1 108.1(2)
C3 Si1 C8 113.6(2)
C4 O1 C5 113.5(3)
C27 O2 C24 117.1(4)
O1 C5 C6 109.6(3)
C5 C6 C15 109.9(3)
C7 C6 C5 105.9(3)
C7 C6 C15 108.0(3)
C7 C6 C21 109.7(3)
C21 C6 C5 111.7(3)
C21 C6 C15 111.4(3)
C8 C7 C6 125.1(3)
C7 C8 Si1 120.1(3)
C7 C8 C9 117.1(3)
C9 C8 Si1 122.7(2)
C10 C9 C8 121.3(3)
C10 C9 C14 118.9(3)
C14 C9 C8 119.7(3)
C9 C10 C11 122.3(3)
C12 C11 C10 116.8(4)
C11 C12 F1 118.2(4)
C11 C12 C13 124.0(4)
C13 C12 F1 117.8(4)
C12 C13 C14 119.9(3)
C9 C14 C15 119.2(3)
C13 C14 C9 118.1(3)
C13 C14 C15 122.6(3)
C14 C15 C6 107.9(2)
C14 C15 C16 111.6(3)
C14 C15 C17 108.3(3)
C16 C15 C6 110.8(3)
C16 C15 C17 108.4(3)
C17 C15 C6 109.8(2)
C18 C17 C15 116.5(3)
C19 C18 C17 115.5(3)
C20 C19 C18 115.7(3)
C22 C21 C6 122.4(3)
C22 C21 C26 115.8(3)
C26 C21 C6 121.8(3)
C21 C22 C23 121.9(4)
C24 C23 C22 119.3(3)
C23 C24 O2 124.4(4)
C25 C24 O2 115.4(4)
C25 C24 C23 120.3(3)
C24 C25 C26 119.6(4)
C25 C26 C21 123.1(3)

loop_
_geom_bond_atom_site_label_1
_geom_bond_atom_site_label_2
_geom_bond_distance
Si1 C1 1.868(4)
Si1 C2 1.858(4)
Si1 C3 1.861(4)
Si1 C8 1.884(3)
F1 C12 1.380(4)
O1 C4 1.411(4)
O1 C5 1.411(4)
O2 C24 1.400(4)
O2 C27 1.377(5)
C5 C6 1.547(4)
C6 C7 1.515(4)
C6 C15 1.588(4)
C6 C21 1.543(4)
C7 C8 1.322(4)
C8 C9 1.496(4)
C9 C10 1.392(4)
C9 C14 1.413(4)
C10 C11 1.395(5)
C11 C12 1.349(5)
C12 C13 1.370(5)
C13 C14 1.398(4)
C14 C15 1.518(4)
C15 C16 1.545(4)
C15 C17 1.568(4)
C17 C18 1.514(4)
C18 C19 1.501(5)
C19 C20 1.500(5)
C21 C22 1.381(4)
C21 C26 1.410(4)
C22 C23 1.406(5)
C23 C24 1.389(5)
C24 C25 1.360(5)
C25 C26 1.372(4)
